data_4028590
loop_
_publ_author_name
'Stephen Hanessian'
'Jernej Wagger'
'Bradley L. Merner'
'Robert D. Giacometti'
'Michael E. \/Ostergaard'
'Eric E. Swayze'
'Punit P. Seth'

_publ_section_title
;
 A constrained Tricyclic Nucleic Acid Analogue of \a-l-LNA: Investigating
 the Effects of Dual Conformational Restriction on Duplex Thermal
 Stability
;
_journal_name_full 'Journal of Organic Chemistry'
_journal_page_first 9064
_journal_page_last 9075
_journal_paper_doi 10.1021/jo401170y
_journal_volume 78
_journal_year 2013
_chemical_absolute_configuration rmad
_chemical_compound_source 'Synthesized by the authors. See text'
_chemical_formula_moiety 'C19 H30 N2 O6 Si'
_chemical_formula_sum 'C19 H30 N2 O6 Si'
_chemical_formula_weight 410.54
_chemical_name_systematic
; 
 ? 
;
_space_group_IT_number 19
_symmetry_cell_setting orthorhombic
_symmetry_space_group_name_Hall 'P 2ac 2ab'
_symmetry_space_group_name_H-M 'P 21 21 21'
_atom_sites_solution_hydrogens geom
_atom_sites_solution_primary direct
_atom_sites_solution_secondary difmap
_audit_creation_method SHELXL-97
_cell_angle_alpha 90.00
_cell_angle_beta 90.00
_cell_angle_gamma 90.00
_cell_formula_units_Z 8
_cell_length_a 7.6328(4)
_cell_length_b 14.1459(6)
_cell_length_c 41.4640(19)
_cell_measurement_reflns_used 15559
_cell_measurement_temperature 150
_cell_measurement_theta_max 72.10
_cell_measurement_theta_min 3.78
_cell_volume 4477.0(4)
_computing_cell_refinement 'SAINT V7.60A(Bruker AXS, 2008)'
_computing_data_collection 'APEX2  (Bruker AXS, 2008)'
_computing_data_reduction 'SAINT V7.60A(Bruker AXS, 2008)'
_computing_molecular_graphics 'SHELXTL v6.12 (Bruker AXS, 2001)'
_computing_publication_material 'UdMX (Maris, 2004)'
_computing_structure_refinement 'SHELXL97 (Sheldrick, 2008)'
_computing_structure_solution 'SHELXS97 (Sheldrick, 2008)'
_diffrn_ambient_temperature 150
_diffrn_detector_area_resol_mean 5.5
_diffrn_measured_fraction_theta_full 0.820
_diffrn_measured_fraction_theta_max 0.820
_diffrn_measurement_device_type 'Bruker Smart 6000'
_diffrn_measurement_method \w
_diffrn_radiation_monochromator 'Montel 200 optics'
_diffrn_radiation_source 'Rotating Anode'
_diffrn_radiation_type CuK\a
_diffrn_radiation_wavelength 1.54178
_diffrn_reflns_av_R_equivalents 0.057
_diffrn_reflns_av_sigmaI/netI 0.0619
_diffrn_reflns_limit_h_max 8
_diffrn_reflns_limit_h_min -9
_diffrn_reflns_limit_k_max 17
_diffrn_reflns_limit_k_min -11
_diffrn_reflns_limit_l_max 42
_diffrn_reflns_limit_l_min -34
_diffrn_reflns_number 43096
_diffrn_reflns_theta_full 72.23
_diffrn_reflns_theta_max 72.23
_diffrn_reflns_theta_min 2.13
_exptl_absorpt_coefficient_mu 1.227
_exptl_absorpt_correction_T_max 0.9521
_exptl_absorpt_correction_T_min 0.6843
_exptl_absorpt_correction_type multi-scan
_exptl_absorpt_process_details 'Sadabs (Sheldrick, 1996)'
_exptl_crystal_colour Colorless
_exptl_crystal_density_diffrn 1.218
_exptl_crystal_description plate
_exptl_crystal_F_000 1760
_exptl_crystal_size_max 0.29
_exptl_crystal_size_mid 0.25
_exptl_crystal_size_min 0.04
_refine_diff_density_max 0.836
_refine_diff_density_min -0.333
_refine_diff_density_rms 0.072
_refine_ls_abs_structure_details 'Flack H D (1983), 1992 Friedel Pairs'
_refine_ls_abs_structure_Flack 0.03(7)
_refine_ls_extinction_coef 0.0014(2)
_refine_ls_extinction_expression Fc^*^=kFc[1+0.001xFc^2^\l^3^/sin(2\q)]^-1/4^
_refine_ls_extinction_method SHELXL
_refine_ls_goodness_of_fit_ref 1.017
_refine_ls_hydrogen_treatment constr
_refine_ls_matrix_type full
_refine_ls_number_parameters 590
_refine_ls_number_reflns 7005
_refine_ls_number_restraints 418
_refine_ls_restrained_S_all 1.070
_refine_ls_R_factor_all 0.1167
_refine_ls_R_factor_gt 0.0763
_refine_ls_shift/su_max 0.000
_refine_ls_shift/su_mean 0.000
_refine_ls_structure_factor_coef Fsqd
_refine_ls_weighting_details 'calc w=1/[\s^2^(Fo^2^)+(0.1552P)^2^] where P=(Fo^2^+2Fc^2^)/3'
_refine_ls_weighting_scheme calc
_refine_ls_wR_factor_gt 0.2149
_refine_ls_wR_factor_ref 0.2389
_reflns_number_gt 4251
_reflns_number_total 7005
_reflns_threshold_expression I>2\s(I)
_cod_data_source_file jo401170y_si_002.cif
_cod_data_source_block bent50
_cod_database_code 4028590

loop_
_symmetry_equiv_pos_as_xyz
'x, y, z'
'-x+1/2, -y, z+1/2'
'-x, y+1/2, -z+1/2'
'x+1/2, -y+1/2, -z'

loop_
_atom_site_label
_atom_site_type_symbol
_atom_site_fract_x
_atom_site_fract_y
_atom_site_fract_z
_atom_site_U_iso_or_equiv
_atom_site_adp_type
_atom_site_occupancy
_atom_site_symmetry_multiplicity
_atom_site_calc_flag
_atom_site_refinement_flags
_atom_site_disorder_assembly
_atom_site_disorder_group
Si1 Si 0.3425(3) 0.21375(18) 0.43221(7) 0.0762(8) Uani 0.873(3) 1 d PDU A 1
O14 O 0.2292(6) 0.1773(4) 0.40021(11) 0.0652(13) Uani 0.873(3) 1 d PD A 1
C114 C 0.2602(11) 0.3333(6) 0.4439(2) 0.097(3) Uani 0.873(3) 1 d PDU A 1
C115 C 0.3192(14) 0.4037(6) 0.4165(3) 0.125(4) Uani 0.873(3) 1 d PD A 1
H11A H 0.2785 0.4676 0.4218 0.188 Uiso 0.873(3) 1 calc PR A 1
H11B H 0.2684 0.3837 0.3959 0.188 Uiso 0.873(3) 1 calc PR A 1
H11C H 0.4472 0.4035 0.4149 0.188 Uiso 0.873(3) 1 calc PR A 1
C116 C 0.0572(10) 0.3320(7) 0.4465(2) 0.114(4) Uani 0.873(3) 1 d PD A 1
H11D H 0.0182 0.3849 0.4600 0.170 Uiso 0.873(3) 1 calc PR A 1
H11E H 0.0193 0.2723 0.4563 0.170 Uiso 0.873(3) 1 calc PR A 1
H11F H 0.0060 0.3379 0.4250 0.170 Uiso 0.873(3) 1 calc PR A 1
C117 C 0.3390(18) 0.3601(8) 0.4780(3) 0.171(6) Uani 0.873(3) 1 d PDU A 1
H11G H 0.2443 0.3805 0.4924 0.256 Uiso 0.873(3) 1 calc PR A 1
H11H H 0.4238 0.4115 0.4755 0.256 Uiso 0.873(3) 1 calc PR A 1
H11I H 0.3977 0.3048 0.4873 0.256 Uiso 0.873(3) 1 calc PR A 1
C118 C 0.3030(14) 0.1296(6) 0.46652(17) 0.093(3) Uani 0.873(3) 1 d PDU A 1
H11J H 0.3878 0.1419 0.4838 0.139 Uiso 0.873(3) 1 calc PR A 1
H11K H 0.3165 0.0645 0.4589 0.139 Uiso 0.873(3) 1 calc PR A 1
H11L H 0.1839 0.1385 0.4748 0.139 Uiso 0.873(3) 1 calc PR A 1
C119 C 0.5811(9) 0.2140(7) 0.4220(2) 0.089(3) Uani 0.873(3) 1 d PD A 1
H11M H 0.6007 0.2529 0.4028 0.133 Uiso 0.873(3) 1 calc PR A 1
H11N H 0.6199 0.1491 0.4178 0.133 Uiso 0.873(3) 1 calc PR A 1
H11O H 0.6478 0.2401 0.4401 0.133 Uiso 0.873(3) 1 calc PR A 1
C15 C 0.2761(10) 0.1249(4) 0.37273(15) 0.065(2) Uani 0.873(3) 1 d PD A 1
H15A H 0.3994 0.1390 0.3661 0.078 Uiso 0.873(3) 1 calc PR A 1
C16 C 0.256(2) 0.0214(5) 0.3818(3) 0.144(4) Uani 0.873(3) 1 d PDU A 1
H16A H 0.3573 0.0056 0.3956 0.173 Uiso 0.873(3) 1 calc PR A 1
H16B H 0.1508 0.0175 0.3958 0.173 Uiso 0.873(3) 1 calc PR A 1
C17 C 0.2413(13) -0.0487(6) 0.3604(3) 0.114(3) Uani 0.873(3) 1 d PDU A 1
H17A H 0.3434 -0.0533 0.3474 0.137 Uiso 0.873(3) 1 calc PR A 1
C18 C 0.1238(11) -0.1140(5) 0.3522(3) 0.124(4) Uani 0.873(3) 1 d PDU A 1
H18A H 0.0151 -0.1175 0.3633 0.187 Uiso 0.873(3) 1 calc PR A 1
H18B H 0.1486 -0.1571 0.3352 0.187 Uiso 0.873(3) 1 calc PR A 1
Si3 Si 0.3626(16) 0.2441(10) 0.4225(4) 0.0762(8) Uani 0.127(3) 1 d PD A 2
O34 O 0.221(2) 0.1824(10) 0.4002(4) 0.0652(13) Uani 0.127(3) 1 d PD A 2
C314 C 0.278(3) 0.3633(13) 0.4316(6) 0.097(3) Uani 0.127(3) 1 d PD A 2
C315 C 0.299(6) 0.384(3) 0.4692(7) 0.125(4) Uani 0.127(3) 1 d PD A 2
H31A H 0.2095 0.4300 0.4759 0.188 Uiso 0.127(3) 1 calc PR A 2
H31B H 0.4155 0.4100 0.4734 0.188 Uiso 0.127(3) 1 calc PR A 2
H31C H 0.2833 0.3253 0.4813 0.188 Uiso 0.127(3) 1 calc PR A 2
C316 C 0.382(6) 0.4405(16) 0.4121(12) 0.114(4) Uani 0.127(3) 1 d PD A 2
H31D H 0.5078 0.4289 0.4142 0.170 Uiso 0.127(3) 1 calc PR A 2
H31E H 0.3538 0.5033 0.4207 0.170 Uiso 0.127(3) 1 calc PR A 2
H31F H 0.3482 0.4376 0.3893 0.170 Uiso 0.127(3) 1 calc PR A 2
C317 C 0.076(3) 0.369(3) 0.4231(8) 0.171(6) Uani 0.127(3) 1 d PD A 2
H31G H 0.0616 0.3819 0.4000 0.256 Uiso 0.127(3) 1 calc PRD A 2
H31H H 0.0218 0.4205 0.4356 0.256 Uiso 0.127(3) 1 calc PRD A 2
H31I H 0.0191 0.3092 0.4286 0.256 Uiso 0.127(3) 1 calc PRD A 2
C318 C 0.379(5) 0.175(2) 0.4626(6) 0.093(3) Uani 0.127(3) 1 d PD A 2
H31J H 0.2629 0.1714 0.4726 0.139 Uiso 0.127(3) 1 calc PR A 2
H31K H 0.4597 0.2081 0.4771 0.139 Uiso 0.127(3) 1 calc PR A 2
H31L H 0.4228 0.1113 0.4583 0.139 Uiso 0.127(3) 1 calc PR A 2
C319 C 0.583(2) 0.244(3) 0.4042(10) 0.089(3) Uani 0.127(3) 1 d PD A 2
H31M H 0.6432 0.3031 0.4094 0.133 Uiso 0.127(3) 1 calc PR A 2
H31N H 0.5727 0.2376 0.3807 0.133 Uiso 0.127(3) 1 calc PR A 2
H31O H 0.6508 0.1904 0.4127 0.133 Uiso 0.127(3) 1 calc PR A 2
C35 C 0.244(4) 0.1214(12) 0.3737(4) 0.065(2) Uani 0.127(3) 1 d PD A 2
H35A H 0.3674 0.1349 0.3672 0.078 Uiso 0.127(3) 1 calc PR A 2
C36 C 0.253(4) 0.0193(12) 0.3826(8) 0.144(4) Uani 0.127(3) 1 d PDU A 2
H36A H 0.1592 0.0078 0.3987 0.173 Uiso 0.127(3) 1 calc PR A 2
H36B H 0.2210 -0.0173 0.3631 0.173 Uiso 0.127(3) 1 calc PR A 2
C37 C 0.408(4) -0.021(3) 0.3951(15) 0.114(3) Uani 0.127(3) 1 d PDU A 2
H37A H 0.3874 -0.0721 0.4095 0.137 Uiso 0.127(3) 1 calc PR A 2
C38 C 0.576(4) -0.003(3) 0.3910(5) 0.124(4) Uani 0.127(3) 1 d PDU A 2
H38A H 0.6115 0.0467 0.3770 0.187 Uiso 0.127(3) 1 calc PR A 2
H38B H 0.6615 -0.0397 0.4020 0.187 Uiso 0.127(3) 1 calc PR A 2
O11 O 0.1991(5) 0.1148(2) 0.31579(10) 0.0548(11) Uani 1 1 d U A .
O12 O -0.1246(5) 0.1962(3) 0.32592(10) 0.0512(11) Uani 1 1 d . . .
O13 O 0.3091(5) 0.2954(3) 0.32978(10) 0.0646(13) Uani 1 1 d D . .
H13B H 0.3010 0.3482 0.3206 0.097 Uiso 1 1 calc R . .
O15 O -0.0168(5) 0.2421(2) 0.23681(10) 0.0552(12) Uani 1 1 d . . .
O16 O -0.2139(6) -0.0374(3) 0.19817(11) 0.0668(13) Uani 1 1 d U . .
N11 N 0.0282(5) 0.1118(3) 0.26842(13) 0.0494(13) Uani 1 1 d . . .
N12 N -0.1202(6) 0.1009(3) 0.22008(12) 0.0466(12) Uani 1 1 d . . .
H12B H -0.1693 0.1296 0.2036 0.056 Uiso 1 1 calc R . .
C11 C 0.1245(7) 0.1728(4) 0.29103(16) 0.0517(17) Uani 1 1 d . . .
H11 H 0.2203 0.2064 0.2792 0.062 Uiso 1 1 calc R . .
C12 C 0.0178(7) 0.2444(4) 0.31050(16) 0.0527(17) Uani 1 1 d D . .
H12A H -0.0172 0.3022 0.2982 0.063 Uiso 1 1 calc RD . .
C13 C 0.1403(7) 0.2627(4) 0.33799(16) 0.0510(16) Uani 1 1 d D A .
H13A H 0.0850 0.3015 0.3554 0.061 Uiso 1 1 calc RD . .
C14 C 0.1476(7) 0.1560(4) 0.34677(16) 0.0494(15) Uani 1 1 d DU . .
C19 C -0.0462(7) 0.1348(4) 0.35090(16) 0.0512(16) Uani 1 1 d . A .
H19A H -0.0721 0.0673 0.3468 0.061 Uiso 1 1 calc R . .
H19B H -0.0878 0.1521 0.3727 0.061 Uiso 1 1 calc R . .
C110 C -0.0360(7) 0.1571(4) 0.24105(16) 0.0477(16) Uani 1 1 d . . .
C111 C -0.1398(8) 0.0034(4) 0.22102(19) 0.0601(18) Uani 1 1 d U . .
C112 C -0.0686(8) -0.0378(4) 0.25018(16) 0.0568(17) Uani 1 1 d U . .
H112 H -0.0783 -0.1040 0.2537 0.068 Uiso 1 1 calc R . .
C113 C 0.0099(7) 0.0161(4) 0.27186(17) 0.0532(17) Uani 1 1 d . . .
H113 H 0.0558 -0.0130 0.2907 0.064 Uiso 1 1 calc R . .
O21 O 0.7155(5) 0.6599(3) 0.31122(11) 0.0528(11) Uani 1 1 d D A .
O22 O 0.3592(5) 0.6809(3) 0.32467(10) 0.0531(11) Uani 1 1 d . . .
O23 O 0.7212(5) 0.8404(2) 0.33771(10) 0.0572(11) Uani 1 1 d D . .
H23 H 0.7985 0.8149 0.3262 0.086 Uiso 1 1 calc RD . .
O25 O 0.4310(5) 0.7856(2) 0.23991(10) 0.0552(11) Uani 1 1 d . . .
O26 O 0.3817(5) 0.5092(3) 0.18650(11) 0.0594(12) Uani 1 1 d . . .
N21 N 0.5413(5) 0.6548(3) 0.26434(12) 0.0444(13) Uani 1 1 d . . .
N22 N 0.4043(6) 0.6437(3) 0.21517(12) 0.0510(14) Uani 1 1 d . . .
H22B H 0.3450 0.6711 0.1996 0.061 Uiso 1 1 calc R . .
C21 C 0.6077(6) 0.7159(4) 0.29091(14) 0.0448(15) Uani 1 1 d . . .
H21 H 0.6786 0.7687 0.2816 0.054 Uiso 1 1 calc RD . .
C22 C 0.4686(7) 0.7563(4) 0.31315(14) 0.0471(15) Uani 1 1 d . . .
H22A H 0.4039 0.8120 0.3043 0.057 Uiso 1 1 calc R . .
C23 C 0.5841(7) 0.7774(3) 0.34237(15) 0.0479(16) Uani 1 1 d . A .
H23A H 0.5126 0.7944 0.3617 0.057 Uiso 1 1 calc R . .
C24 C 0.6469(8) 0.6746(4) 0.34373(18) 0.0580(18) Uani 1 1 d D . .
C214 C 0.6992(10) 0.8146(6) 0.4469(2) 0.094(3) Uani 0.873(3) 1 d PDU A 1
C215 C 0.4889(10) 0.8041(9) 0.4452(2) 0.140(5) Uani 0.873(3) 1 d PD A 1
H21A H 0.4340 0.8614 0.4539 0.210 Uiso 0.873(3) 1 calc PR A 1
H21B H 0.4522 0.7494 0.4580 0.210 Uiso 0.873(3) 1 calc PR A 1
H21C H 0.4527 0.7952 0.4227 0.210 Uiso 0.873(3) 1 calc PR A 1
C216 C 0.7488(13) 0.8993(6) 0.4243(2) 0.095(3) Uani 0.873(3) 1 d PD A 1
H21D H 0.6939 0.9574 0.4323 0.143 Uiso 0.873(3) 1 calc PR A 1
H21E H 0.7072 0.8864 0.4023 0.143 Uiso 0.873(3) 1 calc PR A 1
H21F H 0.8764 0.9072 0.4240 0.143 Uiso 0.873(3) 1 calc PR A 1
C217 C 0.7432(16) 0.8411(8) 0.4834(2) 0.138(5) Uani 0.873(3) 1 d PDU A 1
H21G H 0.7671 0.7832 0.4956 0.206 Uiso 0.873(3) 1 calc PR A 1
H21H H 0.6431 0.8741 0.4930 0.206 Uiso 0.873(3) 1 calc PR A 1
H21I H 0.8465 0.8823 0.4840 0.206 Uiso 0.873(3) 1 calc PR A 1
C218 C 1.0424(9) 0.7097(7) 0.4306(2) 0.106(3) Uani 0.873(3) 1 d PD A 1
H21J H 1.0726 0.7597 0.4152 0.158 Uiso 0.873(3) 1 calc PR A 1
H21K H 1.0901 0.6493 0.4230 0.158 Uiso 0.873(3) 1 calc PR A 1
H21L H 1.0924 0.7250 0.4517 0.158 Uiso 0.873(3) 1 calc PR A 1
C219 C 0.7430(14) 0.6074(7) 0.46455(18) 0.100(3) Uani 0.873(3) 1 d PD A 1
H21M H 0.6169 0.5946 0.4637 0.150 Uiso 0.873(3) 1 calc PR A 1
H21N H 0.7747 0.6297 0.4862 0.150 Uiso 0.873(3) 1 calc PR A 1
H21O H 0.8077 0.5493 0.4597 0.150 Uiso 0.873(3) 1 calc PR A 1
Si2 Si 0.7998(3) 0.70066(18) 0.43401(6) 0.0734(8) Uani 0.873(3) 1 d PDU A 1
O24 O 0.7140(6) 0.6641(4) 0.39920(10) 0.0707(16) Uani 0.873(3) 1 d PD A 1
C25 C 0.7862(9) 0.6519(5) 0.36827(14) 0.058(2) Uani 0.873(3) 1 d PDU A 1
H25A H 0.8794 0.7011 0.3658 0.069 Uiso 0.873(3) 1 calc PR A 1
C26 C 0.8758(11) 0.5556(5) 0.3634(2) 0.095(3) Uani 0.873(3) 1 d PDU A 1
H26A H 0.9308 0.5550 0.3418 0.114 Uiso 0.873(3) 1 calc PR A 1
H26B H 0.9707 0.5494 0.3795 0.114 Uiso 0.873(3) 1 calc PR A 1
C27 C 0.7596(12) 0.4720(5) 0.3661(3) 0.088(3) Uani 0.873(3) 1 d PDU A 1
H27A H 0.7067 0.4622 0.3866 0.105 Uiso 0.873(3) 1 calc PR A 1
C28 C 0.7211(12) 0.4099(6) 0.3438(2) 0.089(3) Uani 0.873(3) 1 d PDU A 1
H28A H 0.7699 0.4159 0.3228 0.134 Uiso 0.873(3) 1 calc PR A 1
H28B H 0.6443 0.3590 0.3485 0.134 Uiso 0.873(3) 1 calc PR A 1
C414 C 0.855(3) 0.8094(14) 0.4341(5) 0.094(3) Uani 0.127(3) 1 d PD A 2
C415 C 0.919(3) 0.8707(15) 0.4047(5) 0.140(5) Uani 0.127(3) 1 d PD A 2
H41A H 0.8922 0.9374 0.4088 0.210 Uiso 0.127(3) 1 calc PR A 2
H41B H 0.8588 0.8500 0.3851 0.210 Uiso 0.127(3) 1 calc PR A 2
H41C H 1.0456 0.8629 0.4020 0.210 Uiso 0.127(3) 1 calc PR A 2
C416 C 0.967(5) 0.8391(19) 0.4650(6) 0.095(3) Uani 0.127(3) 1 d PD A 2
H41D H 0.9700 0.9081 0.4668 0.143 Uiso 0.127(3) 1 calc PR A 2
H41E H 1.0873 0.8152 0.4627 0.143 Uiso 0.127(3) 1 calc PR A 2
H41F H 0.9142 0.8121 0.4844 0.143 Uiso 0.127(3) 1 calc PR A 2
C417 C 0.656(4) 0.831(2) 0.4420(8) 0.138(5) Uani 0.127(3) 1 d PD A 2
H41G H 0.5900 0.8376 0.4218 0.206 Uiso 0.127(3) 1 calc PR A 2
H41H H 0.6477 0.8905 0.4542 0.206 Uiso 0.127(3) 1 calc PR A 2
H41I H 0.6063 0.7796 0.4548 0.206 Uiso 0.127(3) 1 calc PR A 2
C418 C 1.120(3) 0.651(3) 0.4218(10) 0.106(3) Uani 0.127(3) 1 d PD A 2
H41J H 1.1445 0.6300 0.3997 0.158 Uiso 0.127(3) 1 calc PR A 2
H41K H 1.1487 0.6000 0.4369 0.158 Uiso 0.127(3) 1 calc PR A 2
H41L H 1.1922 0.7066 0.4267 0.158 Uiso 0.127(3) 1 calc PR A 2
C419 C 0.792(6) 0.611(2) 0.4607(6) 0.100(3) Uani 0.127(3) 1 d PD A 2
H41M H 0.7558 0.5482 0.4530 0.150 Uiso 0.127(3) 1 calc PR A 2
H41N H 0.6908 0.6436 0.4700 0.150 Uiso 0.127(3) 1 calc PR A 2
H41O H 0.8828 0.6035 0.4773 0.150 Uiso 0.127(3) 1 calc PR A 2
Si4 Si 0.883(2) 0.6824(11) 0.4256(3) 0.0734(8) Uani 0.127(3) 1 d PD A 2
O44 O 0.775(2) 0.6465(18) 0.3929(4) 0.0707(16) Uani 0.127(3) 1 d PD A 2
C45 C 0.816(3) 0.6486(18) 0.3598(4) 0.058(2) Uani 0.127(3) 1 d PD A 2
H45A H 0.9018 0.7006 0.3560 0.069 Uiso 0.127(3) 1 calc PR A 2
C46 C 0.897(4) 0.556(2) 0.3483(9) 0.095(3) Uani 0.127(3) 1 d PD A 2
H46A H 0.9313 0.5649 0.3255 0.114 Uiso 0.127(3) 1 calc PR A 2
H46B H 1.0060 0.5462 0.3607 0.114 Uiso 0.127(3) 1 calc PR A 2
C47 C 0.799(8) 0.4711(17) 0.3500(8) 0.088(3) Uani 0.127(3) 1 d PD A 2
H47A H 0.7680 0.4554 0.3715 0.105 Uiso 0.127(3) 1 calc PR A 2
C48 C 0.742(5) 0.409(2) 0.3293(9) 0.089(3) Uani 0.127(3) 1 d PD A 2
H48A H 0.7656 0.4175 0.3070 0.134 Uiso 0.127(3) 1 calc PRD A 2
H48B H 0.6774 0.3561 0.3365 0.134 Uiso 0.127(3) 1 calc PR A 2
C29 C 0.4679(7) 0.6227(4) 0.34595(17) 0.0576(18) Uani 1 1 d . A .
H29A H 0.4765 0.5569 0.3380 0.069 Uiso 1 1 calc R . .
H29B H 0.4222 0.6225 0.3683 0.069 Uiso 1 1 calc R . .
C210 C 0.4575(6) 0.7010(4) 0.23991(15) 0.0457(16) Uani 1 1 d . . .
C211 C 0.4326(7) 0.5487(4) 0.21189(19) 0.0551(18) Uani 1 1 d . . .
C212 C 0.5168(7) 0.5046(4) 0.23863(16) 0.0542(17) Uani 1 1 d . . .
H212 H 0.5349 0.4382 0.2390 0.065 Uiso 1 1 calc R . .
C213 C 0.5700(7) 0.5592(3) 0.26329(16) 0.0512(16) Uani 1 1 d D . .
H213 H 0.6301 0.5302 0.2808 0.061 Uiso 1 1 calc RD . .

loop_
_atom_site_aniso_label
_atom_site_aniso_U_11
_atom_site_aniso_U_22
_atom_site_aniso_U_33
_atom_site_aniso_U_23
_atom_site_aniso_U_13
_atom_site_aniso_U_12
Si1 0.0543(12) 0.0722(16) 0.102(2) -0.0041(15) -0.0110(14) -0.0022(10)
O14 0.051(2) 0.082(3) 0.063(3) 0.008(3) -0.002(2) -0.002(2)
C114 0.091(6) 0.090(7) 0.110(8) -0.009(6) 0.001(6) -0.011(5)
C115 0.105(8) 0.076(6) 0.195(12) 0.047(7) 0.008(8) -0.022(6)
C116 0.084(7) 0.113(8) 0.144(10) 0.010(7) 0.037(7) 0.016(6)
C117 0.183(15) 0.174(14) 0.156(11) -0.096(11) -0.035(10) 0.009(11)
C118 0.113(8) 0.130(8) 0.035(5) -0.005(4) 0.001(5) -0.022(7)
C119 0.056(4) 0.109(7) 0.101(8) -0.008(6) -0.016(5) 0.014(5)
C15 0.070(5) 0.054(4) 0.073(6) 0.013(4) -0.020(4) 0.005(3)
C16 0.204(11) 0.070(5) 0.157(10) 0.031(5) -0.097(9) 0.014(6)
C17 0.083(5) 0.078(6) 0.180(11) 0.026(6) -0.039(7) 0.009(4)
C18 0.054(5) 0.065(5) 0.254(13) 0.065(7) 0.009(7) 0.003(4)
Si3 0.0543(12) 0.0722(16) 0.102(2) -0.0041(15) -0.0110(14) -0.0022(10)
O34 0.051(2) 0.082(3) 0.063(3) 0.008(3) -0.002(2) -0.002(2)
C314 0.091(6) 0.090(7) 0.110(8) -0.009(6) 0.001(6) -0.011(5)
C315 0.105(8) 0.076(6) 0.195(12) 0.047(7) 0.008(8) -0.022(6)
C316 0.084(7) 0.113(8) 0.144(10) 0.010(7) 0.037(7) 0.016(6)
C317 0.183(15) 0.174(14) 0.156(11) -0.096(11) -0.035(10) 0.009(11)
C318 0.113(8) 0.130(8) 0.035(5) -0.005(4) 0.001(5) -0.022(7)
C319 0.056(4) 0.109(7) 0.101(8) -0.008(6) -0.016(5) 0.014(5)
C35 0.070(5) 0.054(4) 0.073(6) 0.013(4) -0.020(4) 0.005(3)
C36 0.204(11) 0.070(5) 0.157(10) 0.031(5) -0.097(9) 0.014(6)
C37 0.083(5) 0.078(6) 0.180(11) 0.026(6) -0.039(7) 0.009(4)
C38 0.054(5) 0.065(5) 0.254(13) 0.065(7) 0.009(7) 0.003(4)
O11 0.046(2) 0.045(2) 0.073(3) 0.009(2) -0.012(2) 0.0094(17)
O12 0.0426(19) 0.050(2) 0.061(3) 0.005(2) -0.003(2) -0.0017(17)
O13 0.041(2) 0.055(2) 0.098(4) 0.009(2) -0.013(2) -0.0056(18)
O15 0.057(2) 0.0310(19) 0.077(3) -0.0032(19) -0.010(2) 0.0004(15)
O16 0.063(3) 0.041(2) 0.097(4) -0.014(2) -0.006(3) 0.0003(19)
N11 0.035(2) 0.042(2) 0.071(4) -0.002(3) -0.002(3) -0.0022(19)
N12 0.045(2) 0.036(2) 0.059(4) -0.002(2) -0.004(3) -0.0021(18)
C11 0.034(3) 0.037(3) 0.084(5) 0.007(3) -0.011(3) 0.002(2)
C12 0.041(3) 0.033(3) 0.085(5) 0.013(3) 0.001(3) 0.000(2)
C13 0.039(3) 0.042(3) 0.072(5) 0.004(3) -0.004(3) -0.006(2)
C14 0.040(3) 0.044(3) 0.064(4) 0.004(3) -0.005(3) -0.004(2)
C19 0.053(3) 0.051(3) 0.050(5) 0.017(3) -0.005(3) -0.005(3)
C110 0.036(3) 0.039(3) 0.067(5) -0.003(3) -0.007(3) 0.006(2)
C111 0.041(3) 0.038(3) 0.101(6) -0.002(3) 0.010(3) 0.004(2)
C112 0.055(3) 0.033(3) 0.083(5) 0.002(3) 0.005(4) -0.005(2)
C113 0.041(3) 0.036(3) 0.083(5) 0.005(3) -0.003(3) 0.002(2)
O21 0.044(2) 0.047(2) 0.067(3) 0.005(2) -0.003(2) 0.0056(16)
O22 0.041(2) 0.052(2) 0.066(3) 0.008(2) 0.000(2) -0.0013(16)
O23 0.041(2) 0.042(2) 0.089(3) 0.004(2) -0.011(2) -0.0052(16)
O25 0.056(2) 0.0326(19) 0.077(3) 0.000(2) -0.015(2) 0.0049(16)
O26 0.058(2) 0.043(2) 0.077(4) -0.012(2) 0.000(3) 0.0013(18)
N21 0.037(2) 0.034(2) 0.062(4) 0.001(2) 0.000(3) -0.0060(17)
N22 0.048(3) 0.034(2) 0.071(4) -0.004(2) -0.009(3) 0.0030(19)
C21 0.037(3) 0.038(3) 0.060(5) 0.009(3) -0.012(3) -0.001(2)
C22 0.045(3) 0.044(3) 0.052(5) 0.006(3) -0.008(3) -0.001(2)
C23 0.043(3) 0.039(3) 0.062(5) 0.002(3) -0.002(3) -0.006(2)
C24 0.051(3) 0.045(3) 0.078(6) 0.014(3) -0.013(4) -0.004(3)
C214 0.077(6) 0.099(6) 0.106(7) 0.010(6) -0.011(6) -0.005(5)
C215 0.065(6) 0.230(14) 0.126(10) 0.012(9) 0.015(6) 0.042(8)
C216 0.106(7) 0.097(7) 0.084(7) 0.015(6) 0.011(6) -0.010(6)
C217 0.142(10) 0.192(12) 0.080(7) -0.009(8) -0.012(8) 0.030(10)
C218 0.050(5) 0.151(10) 0.115(8) -0.005(8) -0.018(6) -0.001(5)
C219 0.089(7) 0.167(9) 0.044(6) 0.016(5) 0.003(5) -0.014(7)
Si2 0.0581(14) 0.0781(15) 0.084(2) 0.0133(14) -0.0187(15) -0.0036(12)
O24 0.046(3) 0.100(4) 0.067(4) 0.014(3) -0.009(3) -0.012(3)
C25 0.053(4) 0.059(4) 0.061(6) 0.009(4) -0.013(4) -0.004(3)
C26 0.070(5) 0.073(5) 0.143(10) 0.050(6) -0.026(6) 0.005(4)
C27 0.053(5) 0.067(5) 0.143(10) 0.023(5) -0.020(6) -0.007(4)
C28 0.071(5) 0.060(5) 0.137(10) 0.002(5) -0.017(6) 0.009(4)
C414 0.077(6) 0.099(6) 0.106(7) 0.010(6) -0.011(6) -0.005(5)
C415 0.065(6) 0.230(14) 0.126(10) 0.012(9) 0.015(6) 0.042(8)
C416 0.106(7) 0.097(7) 0.084(7) 0.015(6) 0.011(6) -0.010(6)
C417 0.142(10) 0.192(12) 0.080(7) -0.009(8) -0.012(8) 0.030(10)
C418 0.050(5) 0.151(10) 0.115(8) -0.005(8) -0.018(6) -0.001(5)
C419 0.089(7) 0.167(9) 0.044(6) 0.016(5) 0.003(5) -0.014(7)
Si4 0.0581(14) 0.0781(15) 0.084(2) 0.0133(14) -0.0187(15) -0.0036(12)
O44 0.046(3) 0.100(4) 0.067(4) 0.014(3) -0.009(3) -0.012(3)
C45 0.053(4) 0.059(4) 0.061(6) 0.009(4) -0.013(4) -0.004(3)
C46 0.070(5) 0.073(5) 0.143(10) 0.050(6) -0.026(6) 0.005(4)
C47 0.053(5) 0.067(5) 0.143(10) 0.023(5) -0.020(6) -0.007(4)
C48 0.071(5) 0.060(5) 0.137(10) 0.002(5) -0.017(6) 0.009(4)
C29 0.048(3) 0.048(3) 0.077(5) 0.019(3) -0.004(3) -0.007(3)
C210 0.036(3) 0.030(3) 0.070(5) -0.003(3) -0.005(3) -0.004(2)
C211 0.042(3) 0.036(3) 0.087(6) -0.008(3) 0.001(4) -0.002(2)
C212 0.048(3) 0.041(3) 0.073(5) 0.006(3) 0.006(3) 0.002(2)
C213 0.044(3) 0.031(3) 0.078(5) 0.002(3) -0.003(3) 0.005(2)

loop_
_atom_type_symbol
_atom_type_description
_atom_type_scat_dispersion_real
_atom_type_scat_dispersion_imag
_atom_type_scat_source
C C 0.0181 0.0091 'International Tables Vol C Tables 4.2.6.8 and 6.1.1.4'
H H 0.0000 0.0000 'International Tables Vol C Tables 4.2.6.8 and 6.1.1.4'
N N 0.0311 0.0180 'International Tables Vol C Tables 4.2.6.8 and 6.1.1.4'
O O 0.0492 0.0322 'International Tables Vol C Tables 4.2.6.8 and 6.1.1.4'
Si Si 0.2541 0.3302 'International Tables Vol C Tables 4.2.6.8 and 6.1.1.4'

loop_
_geom_angle_atom_site_label_1
_geom_angle_atom_site_label_2
_geom_angle_atom_site_label_3
_geom_angle
_geom_angle_publ_flag
O14 SI1 C114 108.2(3) y
O14 SI1 C119 109.0(3) y
C114 SI1 C119 112.6(4) y
O14 SI1 C118 108.9(3) y
C114 SI1 C118 108.8(4) y
C119 SI1 C118 109.2(4) y
C15 O14 SI1 132.6(4) y
C116 C114 C115 110.0(7) y
C116 C114 C117 108.7(8) y
C115 C114 C117 112.6(8) y
C116 C114 SI1 110.0(6) y
C115 C114 SI1 106.7(6) y
C117 C114 SI1 108.8(6) y
O14 C15 C16 106.3(7) y
O14 C15 C14 104.9(5) y
C16 C15 C14 112.9(6) y
O14 C15 H15A 110.8 ?
C16 C15 H15A 110.8 ?
C14 C15 H15A 110.8 ?
C17 C16 C15 124.0(9) y
C17 C16 H16A 106.3 ?
C15 C16 H16A 106.3 ?
C17 C16 H16B 106.3 ?
C15 C16 H16B 106.3 ?
H16A C16 H16B 106.4 ?
C18 C17 C16 137.8(13) y
C18 C17 H17A 111.1 ?
C16 C17 H17A 111.1 ?
C17 C18 H18A 120.0 ?
C17 C18 H18B 120.0 ?
H18A C18 H18B 120.0 ?
O34 SI3 C314 111.5(8) y
O34 SI3 C319 111.1(10) y
C314 SI3 C319 113.9(10) y
O34 SI3 C318 104.8(9) y
C314 SI3 C318 107.9(9) y
C319 SI3 C318 107.1(10) y
C35 O34 SI3 132.5(6) y
C316 C314 C317 109.9(12) y
C316 C314 C315 108.9(12) y
C317 C314 C315 107.5(12) y
C316 C314 SI3 110.8(11) y
C317 C314 SI3 110.1(11) y
C315 C314 SI3 109.6(11) y
C314 C315 H31A 109.5 ?
C314 C315 H31B 109.5 ?
H31A C315 H31B 109.5 ?
C314 C315 H31C 109.5 ?
H31A C315 H31C 109.5 ?
H31B C315 H31C 109.5 ?
C314 C316 H31D 109.5 ?
C314 C316 H31E 109.5 ?
H31D C316 H31E 109.5 ?
C314 C316 H31F 109.5 ?
H31D C316 H31F 109.5 ?
H31E C316 H31F 109.5 ?
C314 C317 H31G 109.5 ?
C314 C317 H31H 109.5 ?
H31G C317 H31H 109.5 ?
C314 C317 H31I 109.5 ?
H31G C317 H31I 109.5 ?
H31H C317 H31I 109.5 ?
SI3 C318 H31J 109.5 ?
SI3 C318 H31K 109.5 ?
H31J C318 H31K 109.5 ?
SI3 C318 H31L 109.5 ?
H31J C318 H31L 109.5 ?
H31K C318 H31L 109.5 ?
SI3 C319 H31M 109.5 ?
SI3 C319 H31N 109.5 ?
H31M C319 H31N 109.5 ?
SI3 C319 H31O 109.5 ?
H31M C319 H31O 109.5 ?
H31N C319 H31O 109.5 ?
O34 C35 C14 109.8(11) y
O34 C35 C36 114.0(15) y
C14 C35 C36 123.4(14) y
O34 C35 H35A 102.0 ?
C14 C35 H35A 102.0 ?
C36 C35 H35A 102.0 ?
C37 C36 C35 121.2(17) y
C37 C36 H36A 107.0 ?
C35 C36 H36A 107.0 ?
C37 C36 H36B 107.0 ?
C35 C36 H36B 107.0 ?
H36A C36 H36B 106.8 ?
C38 C37 C36 134(2) y
C38 C37 H37A 113.2 ?
C36 C37 H37A 113.2 ?
C37 C38 H38A 120.0 ?
C37 C38 H38B 120.0 ?
H38A C38 H38B 120.0 ?
C11 O11 C14 107.1(4) y
C12 O12 C19 106.6(4) y
C13 O13 H13B 109.5 ?
C113 N11 C110 120.3(5) y
C113 N11 C11 124.4(5) y
C110 N11 C11 115.2(4) y
C110 N12 C111 128.5(6) y
C110 N12 H12B 115.8 ?
C111 N12 H12B 115.8 ?
O11 C11 N11 108.6(4) y
O11 C11 C12 102.3(5) y
N11 C11 C12 117.3(4) y
O11 C11 H11 109.4 ?
N11 C11 H11 109.4 ?
C12 C11 H11 109.4 ?
O12 C12 C13 102.5(5) y
O12 C12 C11 108.9(4) y
C13 C12 C11 100.5(4) y
O12 C12 H12A 114.5 ?
C13 C12 H12A 114.5 ?
C11 C12 H12A 114.5 ?
O13 C13 C12 116.3(5) y
O13 C13 C14 110.1(4) y
C12 C13 C14 91.9(4) y
O13 C13 H13A 112.3 ?
C12 C13 H13A 112.3 ?
C14 C13 H13A 112.3 ?
C35 C14 O11 114.4(9) y
C35 C14 C19 110.2(14) y
O11 C14 C19 106.3(5) y
O11 C14 C15 109.4(5) y
C19 C14 C15 119.4(6) y
C35 C14 C13 122.5(9) y
O11 C14 C13 101.0(5) y
C19 C14 C13 100.6(4) y
C15 C14 C13 118.1(5) y
O12 C19 C14 101.5(4) y
O12 C19 H19A 111.5 ?
C14 C19 H19A 111.5 ?
O12 C19 H19B 111.5 ?
C14 C19 H19B 111.5 ?
H19A C19 H19B 109.3 ?
O15 C110 N12 123.1(6) y
O15 C110 N11 121.8(6) y
N12 C110 N11 115.1(5) y
O16 C111 N12 119.3(6) y
O16 C111 C112 128.2(5) y
N12 C111 C112 112.5(6) y
C113 C112 C111 120.3(5) y
C113 C112 H112 119.8 ?
C111 C112 H112 119.8 ?
C112 C113 N11 123.1(6) y
C112 C113 H113 118.5 ?
N11 C113 H113 118.5 ?
C21 O21 C24 105.1(4) y
C22 O22 C29 106.7(4) y
C23 O23 H23 109.5 ?
C210 N21 C213 121.6(5) y
C210 N21 C21 115.6(4) y
C213 N21 C21 122.8(5) y
C211 N22 C210 127.5(5) y
C211 N22 H22B 116.2 ?
C210 N22 H22B 116.2 ?
O21 C21 N21 108.3(4) y
O21 C21 C22 104.8(5) y
N21 C21 C22 115.4(4) y
O21 C21 H21 109.4 ?
N21 C21 H21 109.4 ?
C22 C21 H21 109.4 ?
O22 C22 C21 109.2(4) y
O22 C22 C23 102.5(4) y
C21 C22 C23 98.7(4) y
O22 C22 H22A 114.9 ?
C21 C22 H22A 114.9 ?
C23 C22 H22A 114.9 ?
O23 C23 C22 116.8(5) y
O23 C23 C24 112.2(4) y
C22 C23 C24 91.3(4) y
O23 C23 H23A 111.7 ?
C22 C23 H23A 111.7 ?
C24 C23 H23A 111.7 ?
O21 C24 C45 93.9(8) y
O21 C24 C25 109.9(5) y
O21 C24 C23 102.3(5) y
C45 C24 C23 121.3(11) y
C25 C24 C23 116.6(5) y
O21 C24 C29 107.6(5) y
C45 C24 C29 127.9(11) y
C25 C24 C29 118.7(5) y
C23 C24 C29 100.1(5) y
C216 C214 C217 109.7(7) y
C216 C214 C215 106.5(7) y
C217 C214 C215 105.8(7) y
C216 C214 SI2 112.9(6) y
C217 C214 SI2 112.9(6) y
C215 C214 SI2 108.5(7) y
O24 SI2 C218 110.2(4) y
O24 SI2 C214 110.8(3) y
C218 SI2 C214 111.9(4) y
O24 SI2 C219 105.9(3) y
C218 SI2 C219 109.2(5) y
C214 SI2 C219 108.6(4) y
C25 O24 SI2 132.3(4) y
O24 C25 C24 108.3(5) y
O24 C25 C26 113.7(6) y
C24 C25 C26 114.4(6) y
O24 C25 H25A 106.6 ?
C24 C25 H25A 106.6 ?
C26 C25 H25A 106.6 ?
C27 C26 C25 115.6(7) y
C27 C26 H26A 108.4 ?
C25 C26 H26A 108.4 ?
C27 C26 H26B 108.4 ?
C25 C26 H26B 108.4 ?
H26A C26 H26B 107.5 ?
C28 C27 C26 128.0(10) y
C28 C27 H27A 116.0 ?
C26 C27 H27A 116.0 ?
C27 C28 H28A 120.0 ?
C27 C28 H28B 120.0 ?
H28A C28 H28B 120.0 ?
C415 C414 C417 110.5(12) y
C415 C414 C416 107.9(12) y
C417 C414 C416 107.5(12) y
C415 C414 SI4 110.6(11) y
C417 C414 SI4 110.0(11) y
C416 C414 SI4 110.3(11) y
C414 C415 H41A 109.5 ?
C414 C415 H41B 109.5 ?
H41A C415 H41B 109.5 ?
C414 C415 H41C 109.5 ?
H41A C415 H41C 109.5 ?
H41B C415 H41C 109.5 ?
C414 C416 H41D 109.5 ?
C414 C416 H41E 109.5 ?
H41D C416 H41E 109.5 ?
C414 C416 H41F 109.5 ?
H41D C416 H41F 109.5 ?
H41E C416 H41F 109.5 ?
C414 C417 H41G 109.5 ?
C414 C417 H41H 109.5 ?
H41G C417 H41H 109.5 ?
C414 C417 H41I 109.5 ?
H41G C417 H41I 109.5 ?
H41H C417 H41I 109.5 ?
SI4 C418 H41J 109.5 ?
SI4 C418 H41K 109.5 ?
H41J C418 H41K 109.5 ?
SI4 C418 H41L 109.5 ?
H41J C418 H41L 109.5 ?
H41K C418 H41L 109.5 ?
SI4 C419 H41M 109.5 ?
SI4 C419 H41N 109.5 ?
H41M C419 H41N 109.5 ?
SI4 C419 H41O 109.5 ?
H41M C419 H41O 109.5 ?
H41N C419 H41O 109.5 ?
O44 SI4 C414 113.4(10) y
O44 SI4 C418 109.6(10) y
C414 SI4 C418 111.1(9) y
O44 SI4 C419 106.3(10) y
C414 SI4 C419 109.3(9) y
C418 SI4 C419 106.9(11) y
C45 O44 SI4 132.8(6) y
O44 C45 C24 104.5(12) y
O44 C45 C46 112.2(14) y
C24 C45 C46 114.9(14) y
O44 C45 H45A 108.4 ?
C24 C45 H45A 108.4 ?
C46 C45 H45A 108.4 ?
C47 C46 C45 120.0(18) y
C47 C46 H46A 107.3 ?
C45 C46 H46A 107.3 ?
C47 C46 H46B 107.3 ?
C45 C46 H46B 107.3 ?
H46A C46 H46B 106.9 ?
C48 C47 C46 135(3) y
C48 C47 H47A 112.3 ?
C46 C47 H47A 112.3 ?
C47 C48 H48A 120.0 ?
C47 C48 H48B 120.0 ?
H48A C48 H48B 120.0 ?
O22 C29 C24 101.4(4) y
O22 C29 H29A 111.5 ?
C24 C29 H29A 111.5 ?
O22 C29 H29B 111.5 ?
C24 C29 H29B 111.5 ?
H29A C29 H29B 109.3 ?
O25 C210 N21 123.4(5) y
O25 C210 N22 122.3(6) y
N21 C210 N22 114.3(5) y
O26 C211 N22 118.2(6) y
O26 C211 C212 126.7(5) y
N22 C211 C212 115.1(6) y
C213 C212 C211 118.5(6) y
C213 C212 H212 120.8 ?
C211 C212 H212 120.8 ?
C212 C213 N21 122.9(6) y
C212 C213 H213 118.6 ?
N21 C213 H213 118.6 ?

loop_
_geom_bond_atom_site_label_1
_geom_bond_atom_site_label_2
_geom_bond_distance
_geom_bond_publ_flag
Si1 O14 1.665(4) y
Si1 C114 1.868(9) y
Si1 C119 1.870(7) y
Si1 C118 1.879(7) y
O14 C15 1.406(6) y
C114 C116 1.553(10) y
C114 C115 1.577(10) y
C114 C117 1.581(10) y
C115 H11a 0.9800 ?
C115 H11b 0.9800 ?
C115 H11c 0.9800 ?
C116 H11d 0.9800 ?
C116 H11e 0.9800 ?
C116 H11f 0.9800 ?
C117 H11g 0.9800 ?
C117 H11h 0.9800 ?
C117 H11i 0.9800 ?
C118 H11j 0.9800 ?
C118 H11k 0.9800 ?
C118 H11l 0.9800 ?
C119 H11m 0.9800 ?
C119 H11n 0.9800 ?
C119 H11o 0.9800 ?
C15 C16 1.520(9) y
C15 C14 1.521(8) y
C15 H15a 1.0000 ?
C16 C17 1.336(11) y
C16 H16a 0.9900 ?
C16 H16b 0.9900 ?
C17 C18 1.331(11) y
C17 H17a 0.9500 ?
C18 H18a 0.9500 ?
C18 H18b 0.9500 ?
Si3 O34 1.666(4) y
Si3 C314 1.845(15) y
Si3 C319 1.846(13) y
Si3 C318 1.931(14) y
O34 C35 1.406(6) y
C314 C316 1.571(15) y
C314 C317 1.585(15) y
C314 C315 1.595(14) y
C315 H31a 0.9800 ?
C315 H31b 0.9800 ?
C315 H31c 0.9800 ?
C316 H31d 0.9800 ?
C316 H31e 0.9800 ?
C316 H31f 0.9800 ?
C317 H31g 0.9800 ?
C317 H31h 0.9800 ?
C317 H31i 0.9800 ?
C318 H31j 0.9800 ?
C318 H31k 0.9800 ?
C318 H31l 0.9800 ?
C319 H31m 0.9800 ?
C319 H31n 0.9800 ?
C319 H31o 0.9800 ?
C35 C14 1.424(14) y
C35 C36 1.492(16) y
C35 H35a 1.0000 ?
C36 C37 1.417(18) y
C36 H36a 0.9900 ?
C36 H36b 0.9900 ?
C37 C38 1.315(19) y
C37 H37a 0.9500 ?
C38 H38a 0.9500 ?
C38 H38b 0.9500 ?
O11 C11 1.433(6) y
O11 C14 1.465(7) y
O12 C12 1.434(6) y
O12 C19 1.478(7) y
O13 C13 1.411(6) y
O13 H13b 0.8400 ?
O15 C110 1.223(6) y
O16 C111 1.245(7) y
N11 C113 1.369(7) y
N11 C110 1.392(7) y
N11 C11 1.471(7) y
N12 C110 1.342(7) y
N12 C111 1.388(7) y
N12 H12b 0.8800 ?
C11 C12 1.530(8) y
C11 H11 1.0000 ?
C12 C13 1.497(8) y
C12 H12a 1.0000 ?
C13 C14 1.552(7) y
C13 H13a 1.0000 ?
C14 C19 1.520(8) y
C19 H19a 0.9900 ?
C19 H19b 0.9900 ?
C111 C112 1.448(9) y
C112 C113 1.323(8) y
C112 H112 0.9500 ?
C113 H113 0.9500 ?
O21 C21 1.419(6) y
O21 C24 1.461(8) y
O22 C22 1.436(6) y
O22 C29 1.464(7) y
O23 C23 1.387(6) y
O23 H23 0.8400 ?
O25 C210 1.215(6) y
O26 C211 1.254(7) y
N21 C210 1.364(7) y
N21 C213 1.371(6) y
N21 C21 1.489(7) y
N22 C211 1.367(7) y
N22 C210 1.369(7) y
N22 H22b 0.8800 ?
C21 C22 1.518(8) y
C21 H21 1.0000 ?
C22 C23 1.528(8) y
C22 H22a 1.0000 ?
C23 C24 1.533(7) y
C23 H23a 1.0000 ?
C24 C45 1.496(17) y
C24 C25 1.506(8) y
C24 C29 1.554(8) y
C214 C216 1.569(10) y
C214 C217 1.594(10) y
C214 C215 1.614(10) y
C214 Si2 1.864(9) y
C215 H21a 0.9800 ?
C215 H21b 0.9800 ?
C215 H21c 0.9800 ?
C216 H21d 0.9800 ?
C216 H21e 0.9800 ?
C216 H21f 0.9800 ?
C217 H21g 0.9800 ?
C217 H21h 0.9800 ?
C217 H21i 0.9800 ?
C218 Si2 1.862(7) y
C218 H21j 0.9800 ?
C218 H21k 0.9800 ?
C218 H21l 0.9800 ?
C219 Si2 1.880(8) y
C219 H21m 0.9800 ?
C219 H21n 0.9800 ?
C219 H21o 0.9800 ?
Si2 O24 1.668(4) y
O24 C25 1.407(6) y
C25 C26 1.538(9) y
C25 H25a 1.0000 ?
C26 C27 1.482(9) y
C26 H26a 0.9900 ?
C26 H26b 0.9900 ?
C27 C28 1.309(10) y
C27 H27a 0.9500 ?
C28 H28a 0.9500 ?
C28 H28b 0.9500 ?
C414 C415 1.575(15) y
C414 C417 1.583(15) y
C414 C416 1.599(15) y
C414 Si4 1.843(15) y
C415 H41a 0.9800 ?
C415 H41b 0.9800 ?
C415 H41c 0.9800 ?
C416 H41d 0.9800 ?
C416 H41e 0.9800 ?
C416 H41f 0.9800 ?
C417 H41g 0.9800 ?
C417 H41h 0.9800 ?
C417 H41i 0.9800 ?
C418 Si4 1.875(14) y
C418 H41j 0.9800 ?
C418 H41k 0.9800 ?
C418 H41l 0.9800 ?
C419 Si4 1.906(14) y
C419 H41m 0.9800 ?
C419 H41n 0.9800 ?
C419 H41o 0.9800 ?
Si4 O44 1.666(4) y
O44 C45 1.406(6) y
C45 C46 1.526(16) y
C45 H45a 1.0000 ?
C46 C47 1.414(19) y
C46 H46a 0.9900 ?
C46 H46b 0.9900 ?
C47 C48 1.300(19) y
C47 H47a 0.9500 ?
C48 H48a 0.9500 ?
C48 H48b 0.9500 ?
C29 H29a 0.9900 ?
C29 H29b 0.9900 ?
C211 C212 1.425(9) y
C212 C213 1.343(8) y
C212 H212 0.9500 ?
C213 H213 0.9500 ?

loop_
_geom_hbond_atom_site_label_D
_geom_hbond_atom_site_label_H
_geom_hbond_atom_site_label_A
_geom_hbond_distance_DH
_geom_hbond_distance_HA
_geom_hbond_distance_DA
_geom_hbond_angle_DHA
_geom_hbond_site_symmetry_A
_geom_hbond_publ_flag
O13 H13B O16 0.84 1.91 2.732(6) 163.9 3 y
N12 H12B O22 0.88 2 2.838(6) 158.8 3_545 y
O23 H23 O21 0.84 2.36 2.779(5) 111 . y
N22 H22B O12 0.88 2.02 2.831(6) 153.1 3 y

loop_
_geom_torsion_atom_site_label_1
_geom_torsion_atom_site_label_2
_geom_torsion_atom_site_label_3
_geom_torsion_atom_site_label_4
_geom_torsion
_geom_torsion_publ_flag
C114 SI1 O14 C15 143.5(6) y
C119 SI1 O14 C15 20.7(7) y
C118 SI1 O14 C15 -98.3(7) y
O14 SI1 C114 C116 50.0(7) y
C119 SI1 C114 C116 170.6(6) y
C118 SI1 C114 C116 -68.2(7) y
O14 SI1 C114 C115 -69.4(6) y
C119 SI1 C114 C115 51.3(7) y
C118 SI1 C114 C115 172.5(6) y
O14 SI1 C114 C117 168.9(7) y
C119 SI1 C114 C117 -70.4(8) y
C118 SI1 C114 C117 50.8(8) y
SI1 O14 C15 C16 87.0(8) y
SI1 O14 C15 C14 -153.2(5) y
O14 C15 C16 C17 161.0(12) y
C14 C15 C16 C17 46.6(16) y
C15 C16 C17 C18 -117.8(16) y
C314 SI3 O34 C35 138.7(18) y
C319 SI3 O34 C35 10(2) y
C318 SI3 O34 C35 -104.8(19) y
O34 SI3 C314 C316 -108(2) y
C319 SI3 C314 C316 18(2) y
C318 SI3 C314 C316 137(2) y
O34 SI3 C314 C317 13(2) y
C319 SI3 C314 C317 140(2) y
C318 SI3 C314 C317 -101(2) y
O34 SI3 C314 C315 131.4(19) y
C319 SI3 C314 C315 -102(2) y
C318 SI3 C314 C315 17(2) y
SI3 O34 C35 C14 -121(2) y
SI3 O34 C35 C36 96(2) y
O34 C35 C36 C37 -79(4) y
C14 C35 C36 C37 143(4) y
C35 C36 C37 C38 -30(9) y
C14 O11 C11 N11 -128.6(4) y
C14 O11 C11 C12 -3.9(5) y
C113 N11 C11 O11 2.2(7) y
C110 N11 C11 O11 -173.4(4) y
C113 N11 C11 C12 -113.0(6) y
C110 N11 C11 C12 71.3(6) y
C19 O12 C12 C13 -37.0(5) y
C19 O12 C12 C11 68.9(6) y
O11 C11 C12 O12 -67.1(5) y
N11 C11 C12 O12 51.6(7) y
O11 C11 C12 C13 40.1(5) y
N11 C11 C12 C13 158.8(5) y
O12 C12 C13 O13 169.4(4) y
C11 C12 C13 O13 57.2(6) y
O12 C12 C13 C14 55.9(5) y
C11 C12 C13 C14 -56.3(5) y
O34 C35 C14 O11 163.5(10) y
C36 C35 C14 O11 -57(3) y
O34 C35 C14 C19 -76.8(15) y
C36 C35 C14 C19 62(2) y
O34 C35 C14 C15 105(4) y
C36 C35 C14 C15 -116(4) y
O34 C35 C14 C13 41(2) y
C36 C35 C14 C13 -180.0(18) y
C11 O11 C14 C35 -165.6(13) y
C11 O11 C14 C19 72.5(5) y
C11 O11 C14 C15 -157.3(5) y
C11 O11 C14 C13 -32.1(5) y
O14 C15 C14 C35 -63(4) y
C16 C15 C14 C35 52(4) y
O14 C15 C14 O11 172.6(5) y
C16 C15 C14 O11 -72.0(8) y
O14 C15 C14 C19 -64.7(7) y
C16 C15 C14 C19 50.7(10) y
O14 C15 C14 C13 58.0(7) y
C16 C15 C14 C13 173.3(8) y
O13 C13 C14 C35 63.6(16) y
C12 C13 C14 C35 -177.4(15) y
O13 C13 C14 O11 -64.9(6) y
C12 C13 C14 O11 54.1(5) y
O13 C13 C14 C19 -174.0(5) y
C12 C13 C14 C19 -55.0(5) y
O13 C13 C14 C15 54.3(8) y
C12 C13 C14 C15 173.3(6) y
C12 O12 C19 C14 0.0(6) y
C35 C14 C19 O12 165.9(7) y
O11 C14 C19 O12 -69.6(5) y
C15 C14 C19 O12 166.2(5) y
C13 C14 C19 O12 35.3(6) y
C111 N12 C110 O15 175.1(6) y
C111 N12 C110 N11 -5.2(8) y
C113 N11 C110 O15 -177.6(5) y
C11 N11 C110 O15 -1.8(8) y
C113 N11 C110 N12 2.6(7) y
C11 N11 C110 N12 178.4(5) y
C110 N12 C111 O16 -175.6(5) y
C110 N12 C111 C112 4.9(8) y
O16 C111 C112 C113 178.5(6) y
N12 C111 C112 C113 -2.1(8) y
C111 C112 C113 N11 0.3(9) y
C110 N11 C113 C112 -0.5(8) y
C11 N11 C113 C112 -175.9(6) y
C24 O21 C21 N21 -127.8(4) y
C24 O21 C21 C22 -4.0(5) y
C210 N21 C21 O21 -170.3(4) y
C213 N21 C21 O21 6.2(7) y
C210 N21 C21 C22 72.7(6) y
C213 N21 C21 C22 -110.8(6) y
C29 O22 C22 C21 68.1(6) y
C29 O22 C22 C23 -35.9(5) y
O21 C21 C22 O22 -66.9(5) y
N21 C21 C22 O22 52.1(6) y
O21 C21 C22 C23 39.8(5) y
N21 C21 C22 C23 158.7(4) y
O22 C22 C23 O23 172.2(4) y
C21 C22 C23 O23 60.2(5) y
O22 C22 C23 C24 56.4(5) y
C21 C22 C23 C24 -55.7(5) y
C21 O21 C24 C45 -156.5(11) y
C21 O21 C24 C25 -157.8(5) y
C21 O21 C24 C23 -33.3(5) y
C21 O21 C24 C29 71.6(5) y
O23 C23 C24 O21 -64.6(6) y
C22 C23 C24 O21 55.2(5) y
O23 C23 C24 C45 37.8(12) y
C22 C23 C24 C45 157.5(11) y
O23 C23 C24 C25 55.3(8) y
C22 C23 C24 C25 175.1(6) y
O23 C23 C24 C29 -175.3(5) y
C22 C23 C24 C29 -55.5(6) y
C216 C214 SI2 O24 -67.9(6) y
C217 C214 SI2 O24 166.9(6) y
C215 C214 SI2 O24 50.0(7) y
C216 C214 SI2 C218 55.5(7) y
C217 C214 SI2 C218 -69.6(8) y
C215 C214 SI2 C218 173.4(6) y
C216 C214 SI2 C219 176.2(6) y
C217 C214 SI2 C219 51.0(8) y
C215 C214 SI2 C219 -65.9(7) y
C218 SI2 O24 C25 -9.6(7) y
C214 SI2 O24 C25 114.8(6) y
C219 SI2 O24 C25 -127.7(7) y
SI2 O24 C25 C24 -146.4(5) y
SI2 O24 C25 C26 85.2(7) y
O21 C24 C25 O24 -178.3(4) y
C45 C24 C25 O24 177(4) y
C23 C24 C25 O24 66.0(7) y
C29 C24 C25 O24 -53.8(8) y
O21 C24 C25 C26 -50.3(7) y
C45 C24 C25 C26 -55(4) y
C23 C24 C25 C26 -166.0(6) y
C29 C24 C25 C26 74.2(8) y
O24 C25 C26 C27 62.6(9) y
C24 C25 C26 C27 -62.5(10) y
C25 C26 C27 C28 116.9(10) y
C415 C414 SI4 O44 -58.5(15) y
C417 C414 SI4 O44 63.8(16) y
C416 C414 SI4 O44 -177.8(15) y
C415 C414 SI4 C418 65.4(18) y
C417 C414 SI4 C418 -172.3(19) y
C416 C414 SI4 C418 -53.9(19) y
C415 C414 SI4 C419 -176.9(17) y
C417 C414 SI4 C419 -54.7(19) y
C416 C414 SI4 C419 63.8(18) y
C414 SI4 O44 C45 83(3) y
C418 SI4 O44 C45 -41(3) y
C419 SI4 O44 C45 -156(3) y
SI4 O44 C45 C24 -140(2) y
SI4 O44 C45 C46 95(3) y
O21 C24 C45 O44 -173.0(13) y
C25 C24 C45 O44 3(3) y
C23 C24 C45 O44 80.0(17) y
C29 C24 C45 O44 -57.0(17) y
O21 C24 C45 C46 -49.7(17) y
C25 C24 C45 C46 126(5) y
C23 C24 C45 C46 -156.6(17) y
C29 C24 C45 C46 66.3(19) y
O44 C45 C46 C47 62(3) y
C24 C45 C46 C47 -57(3) y
C45 C46 C47 C48 119(4) y
C22 O22 C29 C24 -1.2(6) y
O21 C24 C29 O22 -69.1(5) y
C45 C24 C29 O22 -178.9(10) y
C25 C24 C29 O22 165.3(5) y
C23 C24 C29 O22 37.4(6) y
C213 N21 C210 O25 -179.4(5) y
C21 N21 C210 O25 -2.9(7) y
C213 N21 C210 N22 0.9(7) y
C21 N21 C210 N22 177.4(4) y
C211 N22 C210 O25 177.2(6) y
C211 N22 C210 N21 -3.1(8) y
C210 N22 C211 O26 -176.1(5) y
C210 N22 C211 C212 4.7(8) y
O26 C211 C212 C213 176.9(6) y
N22 C211 C212 C213 -4.0(8) y
C211 C212 C213 N21 2.4(9) y
C210 N21 C213 C212 -0.7(8) y
C21 N21 C213 C212 -177.0(5) y
